data_2108494
loop_
_publ_author_name
'Shishkina, Svitlana V.'
'Konovalova, Irina S.'
'Kovalenko, Sergiy M.'
'Trostianko, Pavlo V.'
'Geleverya, Anna O.'
'Nikolayeva, Lyudmila L.'
'Bunyatyan, Natalya D.'

_publ_section_title
;
 Influence of <i>ortho</i>-substituent on the molecular and crystal
 structures of 2-(<i>N</i>-arylimino)coumarin-3-carboxamide: isotypic and
 polymorphic structures
;
_journal_issue 5
_journal_name_full 'Acta Crystallographica Section B'
_journal_page_first
;
;
_journal_paper_doi 10.1107/S2052520619010485
_journal_volume 75
_journal_year 2019
_chemical_formula_sum 'C16 H11 Cl N2 O2'
_chemical_formula_weight 298.72
_space_group_crystal_system monoclinic
_space_group_IT_number 14
_space_group_name_Hall '-P 2ybc'
_space_group_name_H-M_alt 'P 1 21/c 1'
_symmetry_space_group_name_Hall '-P 2ybc'
_symmetry_space_group_name_H-M 'P 1 21/c 1'
_atom_sites_solution_hydrogens geom
_audit_creation_method SHELXL-2016/6
_cell_angle_alpha 90
_cell_angle_beta 93.225(17)
_cell_angle_gamma 90
_cell_formula_units_Z 4
_cell_length_a 4.3746(9)
_cell_length_b 30.823(5)
_cell_length_c 9.855(3)
_cell_measurement_reflns_used 578
_cell_measurement_temperature 293(2)
_cell_measurement_theta_max 20.485
_cell_measurement_theta_min 3.890
_cell_volume 1326.7(5)
_computing_structure_refinement 'SHELXL-2016/6 (Sheldrick, 2016)'
_computing_structure_solution 'SHELXT 2014/5 (Sheldrick, 2014)'
_diffrn_ambient_temperature 293(2)
_diffrn_detector_area_resol_mean 16.1827
_diffrn_measured_fraction_theta_full 0.998
_diffrn_measured_fraction_theta_max 0.998
_diffrn_measurement_device_type 'Xcalibur, Sapphire3'
_diffrn_measurement_method '\w scans'
_diffrn_radiation_type MoK\a
_diffrn_radiation_wavelength 0.71073
_diffrn_reflns_av_R_equivalents 0.1239
_diffrn_reflns_av_unetI/netI 0.1116
_diffrn_reflns_Laue_measured_fraction_full 0.998
_diffrn_reflns_Laue_measured_fraction_max 0.998
_diffrn_reflns_limit_h_max 4
_diffrn_reflns_limit_h_min -5
_diffrn_reflns_limit_k_max 36
_diffrn_reflns_limit_k_min -36
_diffrn_reflns_limit_l_max 8
_diffrn_reflns_limit_l_min -11
_diffrn_reflns_number 8350
_diffrn_reflns_point_group_measured_fraction_full 0.998
_diffrn_reflns_point_group_measured_fraction_max 0.998
_diffrn_reflns_theta_full 24.997
_diffrn_reflns_theta_max 24.997
_diffrn_reflns_theta_min 3.358
_diffrn_source 'Enhance (Mo) X-ray Source'
_exptl_absorpt_coefficient_mu 0.293
_exptl_absorpt_correction_T_max 1.00000
_exptl_absorpt_correction_T_min 0.17355
_exptl_absorpt_correction_type multi-scan
_exptl_absorpt_process_details
;
CrysAlisPro 1.171.39.46 (Rigaku Oxford Diffraction, 2018)
Empirical absorption correction using spherical harmonics,
 implemented in SCALE3 ABSPACK scaling algorithm.
;
_exptl_crystal_colour colorless
_exptl_crystal_density_diffrn 1.496
_exptl_crystal_description stick
_exptl_crystal_F_000 616
_exptl_crystal_size_max 0.300
_exptl_crystal_size_mid 0.050
_exptl_crystal_size_min 0.050
_refine_diff_density_max 0.273
_refine_diff_density_min -0.252
_refine_diff_density_rms 0.064
_refine_ls_extinction_method none
_refine_ls_goodness_of_fit_ref 0.949
_refine_ls_hydrogen_treatment constr
_refine_ls_matrix_type full
_refine_ls_number_parameters 190
_refine_ls_number_reflns 2320
_refine_ls_number_restraints 0
_refine_ls_restrained_S_all 0.949
_refine_ls_R_factor_all 0.1529
_refine_ls_R_factor_gt 0.0730
_refine_ls_shift/su_max 0.012
_refine_ls_shift/su_mean 0.002
_refine_ls_structure_factor_coef Fsqd
_refine_ls_weighting_details 'w=1/[\s^2^(Fo^2^)+(0.0654P)^2^] where P=(Fo^2^+2Fc^2^)/3'
_refine_ls_weighting_scheme calc
_refine_ls_wR_factor_gt 0.1607
_refine_ls_wR_factor_ref 0.1972
_reflns_Friedel_coverage 0.000
_reflns_number_gt 1067
_reflns_number_total 2320
_reflns_threshold_expression 'I > 2\s(I)'
_cod_data_source_file xk5058sup1.cif
_cod_data_source_block 1cl
_cod_database_code 2108494
_shelx_shelxl_version_number 2016/6
_shelx_space_group_comment
;
The symmetry employed for this shelxl refinement is uniquely defined
by the following loop, which should always be used as a source of
symmetry information in preference to the above space-group names.
They are only intended as comments.
;
_shelx_estimated_absorpt_t_min 0.917
_shelx_estimated_absorpt_t_max 0.985

loop_
_space_group_symop_operation_xyz
'x, y, z'
'-x, y+1/2, -z+1/2'
'-x, -y, -z'
'x, -y-1/2, z-1/2'

loop_
_atom_site_label
_atom_site_type_symbol
_atom_site_fract_x
_atom_site_fract_y
_atom_site_fract_z
_atom_site_U_iso_or_equiv
_atom_site_adp_type
_atom_site_occupancy
_atom_site_site_symmetry_order
_atom_site_calc_flag
_atom_site_refinement_flags_posn
_atom_site_refinement_flags_adp
Cl1 Cl 0.1732(3) 0.65365(5) 0.63880(17) 0.0862(6) Uani 1 1 d . .
O1 O 0.2352(7) 0.63234(9) 0.2215(3) 0.0584(9) Uani 1 1 d . .
O2 O 0.7695(8) 0.50059(10) 0.3356(4) 0.0790(11) Uani 1 1 d . .
N1 N 0.5614(9) 0.63210(11) 0.4090(5) 0.0633(12) Uani 1 1 d . .
N2 N 0.8536(9) 0.55605(12) 0.4783(5) 0.0737(13) Uani 1 1 d . .
H2NA H 0.973587 0.540865 0.531624 0.088 Uiso 1 1 calc R U
H2NB H 0.817367 0.582716 0.497412 0.088 Uiso 1 1 calc R U
C1 C 0.1079(10) 0.61332(14) 0.1057(5) 0.0518(12) Uani 1 1 d . .
C2 C -0.0938(10) 0.63792(14) 0.0263(5) 0.0564(13) Uani 1 1 d . .
H2 H -0.142617 0.666025 0.051792 0.068 Uiso 1 1 calc R U
C3 C -0.2221(11) 0.62012(15) -0.0916(6) 0.0662(15) Uani 1 1 d . .
H3 H -0.362674 0.636057 -0.145546 0.079 Uiso 1 1 calc R U
C4 C -0.1429(11) 0.57845(16) -0.1306(6) 0.0637(14) Uani 1 1 d . .
H4 H -0.227099 0.566765 -0.211251 0.076 Uiso 1 1 calc R U
C5 C 0.0591(11) 0.55469(15) -0.0501(6) 0.0622(14) Uani 1 1 d . .
H5 H 0.110756 0.526780 -0.076333 0.075 Uiso 1 1 calc R U
C6 C 0.1887(9) 0.57174(13) 0.0708(5) 0.0507(12) Uani 1 1 d . .
C7 C 0.3897(10) 0.54853(13) 0.1648(5) 0.0564(13) Uani 1 1 d . .
H7 H 0.432947 0.519691 0.145812 0.068 Uiso 1 1 calc R U
C8 C 0.5178(10) 0.56585(13) 0.2777(5) 0.0510(12) Uani 1 1 d . .
C9 C 0.4428(11) 0.61133(14) 0.3079(6) 0.0556(13) Uani 1 1 d . .
C10 C 0.7256(11) 0.53850(15) 0.3677(6) 0.0619(13) Uani 1 1 d . .
C11 C 0.4987(11) 0.67728(14) 0.4258(5) 0.0578(13) Uani 1 1 d . .
C12 C 0.6346(12) 0.70819(15) 0.3422(6) 0.0714(15) Uani 1 1 d . .
H12 H 0.758450 0.699754 0.273265 0.086 Uiso 1 1 calc R U
C13 C 0.5760(12) 0.75178(16) 0.3671(7) 0.0766(17) Uani 1 1 d . .
H13 H 0.659160 0.772697 0.312012 0.092 Uiso 1 1 calc R U
C14 C 0.3997(12) 0.76481(17) 0.4701(7) 0.0757(17) Uani 1 1 d . .
H14 H 0.367044 0.794221 0.484619 0.091 Uiso 1 1 calc R U
C15 C 0.2710(11) 0.73462(17) 0.5521(6) 0.0722(16) Uani 1 1 d . .
H15 H 0.146330 0.743308 0.620512 0.087 Uiso 1 1 calc R U
C16 C 0.3301(11) 0.69076(15) 0.5311(6) 0.0663(14) Uani 1 1 d . .

loop_
_atom_site_aniso_label
_atom_site_aniso_U_11
_atom_site_aniso_U_22
_atom_site_aniso_U_33
_atom_site_aniso_U_23
_atom_site_aniso_U_13
_atom_site_aniso_U_12
Cl1 0.0998(11) 0.0784(10) 0.0797(13) 0.0000(8) -0.0016(8) -0.0085(7)
O1 0.069(2) 0.0390(17) 0.065(3) -0.0024(15) -0.0097(17) 0.0105(14)
O2 0.112(3) 0.045(2) 0.078(3) -0.0036(17) -0.019(2) 0.0213(18)
N1 0.084(3) 0.040(2) 0.064(3) -0.003(2) -0.012(2) 0.0086(19)
N2 0.105(3) 0.049(2) 0.065(4) -0.004(2) -0.016(3) 0.014(2)
C1 0.063(3) 0.043(3) 0.050(4) -0.008(2) -0.001(2) -0.006(2)
C2 0.066(3) 0.040(3) 0.063(4) 0.003(2) 0.001(2) 0.002(2)
C3 0.071(3) 0.057(3) 0.069(4) 0.008(3) -0.011(3) -0.003(2)
C4 0.071(3) 0.059(3) 0.061(4) -0.006(3) 0.000(3) -0.010(2)
C5 0.072(3) 0.046(3) 0.068(4) -0.009(2) -0.003(3) -0.002(2)
C6 0.054(3) 0.038(2) 0.060(4) -0.002(2) 0.003(2) -0.001(2)
C7 0.061(3) 0.037(2) 0.072(4) -0.002(2) 0.009(3) 0.004(2)
C8 0.061(3) 0.040(2) 0.052(4) -0.001(2) 0.003(2) 0.003(2)
C9 0.067(3) 0.040(2) 0.060(4) 0.000(2) 0.003(3) 0.003(2)
C10 0.080(3) 0.048(3) 0.057(4) 0.002(2) -0.003(3) 0.009(2)
C11 0.077(3) 0.049(3) 0.044(3) -0.009(2) -0.019(3) 0.012(2)
C12 0.091(4) 0.046(3) 0.075(4) 0.001(3) -0.011(3) -0.001(2)
C13 0.094(4) 0.050(3) 0.083(5) -0.001(3) -0.013(3) 0.004(3)
C14 0.080(4) 0.050(3) 0.095(5) -0.015(3) -0.020(3) 0.004(3)
C15 0.079(4) 0.059(3) 0.077(5) -0.026(3) -0.008(3) 0.005(3)
C16 0.081(3) 0.056(3) 0.060(4) -0.003(3) -0.016(3) -0.006(2)

loop_
_atom_type_symbol
_atom_type_description
_atom_type_scat_dispersion_real
_atom_type_scat_dispersion_imag
_atom_type_scat_source
C C 0.0033 0.0016 'International Tables Vol C Tables 4.2.6.8 and 6.1.1.4'
N N 0.0061 0.0033 'International Tables Vol C Tables 4.2.6.8 and 6.1.1.4'
O O 0.0106 0.0060 'International Tables Vol C Tables 4.2.6.8 and 6.1.1.4'
Cl Cl 0.1484 0.1585 'International Tables Vol C Tables 4.2.6.8 and 6.1.1.4'
H H 0.0000 0.0000 'International Tables Vol C Tables 4.2.6.8 and 6.1.1.4'

loop_
_geom_angle_atom_site_label_1
_geom_angle_atom_site_label_2
_geom_angle_atom_site_label_3
_geom_angle
C1 O1 C9 122.5(4)
C9 N1 C11 120.6(4)
O1 C1 C2 117.1(4)
O1 C1 C6 120.5(4)
C2 C1 C6 122.4(4)
C1 C2 C3 118.7(4)
C2 C3 C4 120.4(5)
C5 C4 C3 119.9(5)
C4 C5 C6 120.9(4)
C1 C6 C5 117.8(4)
C1 C6 C7 117.4(4)
C5 C6 C7 124.8(4)
C8 C7 C6 123.7(4)
C7 C8 C9 117.6(4)
C7 C8 C10 118.9(4)
C9 C8 C10 123.5(5)
N1 C9 O1 118.4(4)
N1 C9 C8 123.5(4)
O1 C9 C8 118.1(4)
O2 C10 N2 122.7(4)
O2 C10 C8 118.9(5)
N2 C10 C8 118.5(4)
C16 C11 C12 119.9(4)
C16 C11 N1 119.8(5)
C12 C11 N1 120.0(5)
C13 C12 C11 117.4(5)
C14 C13 C12 122.0(6)
C13 C14 C15 120.3(5)
C14 C15 C16 119.0(5)
C11 C16 C15 121.2(5)
C11 C16 Cl1 120.9(4)
C15 C16 Cl1 117.9(5)

loop_
_geom_bond_atom_site_label_1
_geom_bond_atom_site_label_2
_geom_bond_distance
Cl1 C16 1.728(5)
O1 C1 1.372(5)
O1 C9 1.372(5)
O2 C10 1.229(5)
N1 C9 1.270(6)
N1 C11 1.431(5)
N2 C10 1.314(6)
C1 C2 1.374(6)
C1 C6 1.378(5)
C2 C3 1.376(7)
C3 C4 1.390(6)
C4 C5 1.367(7)
C5 C6 1.393(7)
C6 C7 1.432(6)
C7 C8 1.329(6)
C8 C9 1.474(6)
C8 C10 1.494(6)
C11 C16 1.371(7)
C11 C12 1.412(7)
C12 C13 1.392(6)
C13 C14 1.369(8)
C14 C15 1.374(7)
C15 C16 1.394(6)

loop_
_geom_hbond_atom_site_label_D
_geom_hbond_atom_site_label_H
_geom_hbond_atom_site_label_A
_geom_hbond_distance_DH
_geom_hbond_distance_HA
_geom_hbond_distance_DA
_geom_hbond_angle_DHA
_geom_hbond_site_symmetry_A
N2 H2NB N1 0.86 2.05 2.738(5) 135.9 .
N2 H2NA O2 0.86 2.11 2.965(5) 174.3 3_766

loop_
_geom_torsion_atom_site_label_1
_geom_torsion_atom_site_label_2
_geom_torsion_atom_site_label_3
_geom_torsion_atom_site_label_4
_geom_torsion
C9 O1 C1 C2 -179.0(4)
C9 O1 C1 C6 -0.7(7)
O1 C1 C2 C3 179.0(4)
C6 C1 C2 C3 0.7(7)
C1 C2 C3 C4 -1.5(8)
C2 C3 C4 C5 1.3(8)
C3 C4 C5 C6 -0.3(8)
O1 C1 C6 C5 -178.0(4)
C2 C1 C6 C5 0.2(7)
O1 C1 C6 C7 4.7(6)
C2 C1 C6 C7 -177.1(4)
C4 C5 C6 C1 -0.4(7)
C4 C5 C6 C7 176.6(5)
C1 C6 C7 C8 -5.0(7)
C5 C6 C7 C8 178.0(5)
C6 C7 C8 C9 1.1(7)
C6 C7 C8 C10 -179.6(4)
C11 N1 C9 O1 -5.0(7)
C11 N1 C9 C8 174.5(4)
C1 O1 C9 N1 176.4(4)
C1 O1 C9 C8 -3.2(7)
C7 C8 C9 N1 -176.6(5)
C10 C8 C9 N1 4.1(8)
C7 C8 C9 O1 3.0(7)
C10 C8 C9 O1 -176.3(4)
C7 C8 C10 O2 -0.8(7)
C9 C8 C10 O2 178.5(4)
C7 C8 C10 N2 179.3(5)
C9 C8 C10 N2 -1.4(7)
C9 N1 C11 C16 112.0(6)
C9 N1 C11 C12 -74.1(6)
C16 C11 C12 C13 -3.4(7)
N1 C11 C12 C13 -177.3(4)
C11 C12 C13 C14 1.5(8)
C12 C13 C14 C15 -0.8(9)
C13 C14 C15 C16 1.8(8)
C12 C11 C16 C15 4.6(7)
N1 C11 C16 C15 178.5(4)
C12 C11 C16 Cl1 -177.6(4)
N1 C11 C16 Cl1 -3.7(6)
C14 C15 C16 C11 -3.8(7)
C14 C15 C16 Cl1 178.3(4)

_cod_database_fobs_code 2108494
